data_4125036
loop_
_publ_author_name
'Hill, Joshua A.'
'Thompson, Amber L.'
'Goodwin, Andrew L.'

_publ_section_title
;
 Dicyanometallates as Model Extended Frameworks.
;
_journal_issue 18
_journal_name_full 'Journal of the American Chemical Society'
_journal_page_first 5886
_journal_page_last 5896
_journal_paper_doi 10.1021/jacs.5b13446
_journal_volume 138
_journal_year 2016
_chemical_formula_moiety '    C14 H12 Ag5 Mn2 N10 O2, C36 H30 N P2'
_chemical_formula_sum 'C50 H42 Ag5 Mn2 N11 O2 P2'
_chemical_formula_weight 1540.10
_chemical_melting_point ?
_chemical_name_systematic
;
bis(triphenylphosphoranylidene)ammonium manganese dicyanoargentate ethanolate
;
_space_group_IT_number 15
_symmetry_cell_setting monoclinic
_symmetry_space_group_name_Hall '-C 2yc'
_symmetry_space_group_name_H-M 'C 1 2/c 1'
_atom_sites_solution_hydrogens difmap
_atom_sites_solution_primary direct
_audit_creation_date 2015-12-10
_audit_creation_method CRYSTALS_ver_14.61
_cell_angle_alpha 90
_cell_angle_beta 99.6092(10)
_cell_angle_gamma 90
_cell_formula_units_Z 4
_cell_length_a 28.3700(3)
_cell_length_b 15.6843(2)
_cell_length_c 13.9176(1)
_cell_measurement_reflns_used 21780
_cell_measurement_temperature 300
_cell_measurement_theta_max 76
_cell_measurement_theta_min 3
_cell_volume 6105.94(11)
_computing_cell_refinement 'CrysAlisPro, (Agilent, 2011)'
_computing_data_collection 'SuperNova, (Oxford Diffraction, 2010)'
_computing_data_reduction CrysAlisPro
_computing_molecular_graphics 'CAMERON (Watkin et al., 1996)'
_computing_publication_material CRYSTALS
_computing_structure_refinement 'CRYSTALS (Betteridge et al., 2003)'
_computing_structure_solution 'SIR92 (Altomare et al., 1994)'
_diffrn_ambient_temperature 300
_diffrn_measured_fraction_theta_full 0.995
_diffrn_measured_fraction_theta_max 0.983
_diffrn_measurement_device Area
_diffrn_measurement_device_type 'Oxford Diffraction SuperNova'
_diffrn_measurement_method \w
_diffrn_radiation_monochromator graphite
_diffrn_radiation_type 'Cu K\a'
_diffrn_radiation_wavelength 1.54184
_diffrn_reflns_av_R_equivalents 0.031
_diffrn_reflns_limit_h_max 35
_diffrn_reflns_limit_h_min -35
_diffrn_reflns_limit_k_max 19
_diffrn_reflns_limit_k_min -19
_diffrn_reflns_limit_l_max 17
_diffrn_reflns_limit_l_min -17
_diffrn_reflns_number 43191
_diffrn_reflns_theta_full 71.951
_diffrn_reflns_theta_max 76.544
_diffrn_reflns_theta_min 3.160
_diffrn_standards_number 0
_exptl_absorpt_coefficient_mu 16.671
_exptl_absorpt_correction_T_max 0.363
_exptl_absorpt_correction_T_min 0.060
_exptl_absorpt_correction_type gaussian
_exptl_absorpt_process_details
; 
CrysAlisPro, Agilent Technologies,
Version 1.171.37.35 (release 13-08-2014 CrysAlis171 .NET)
(compiled Aug 13 2014,18:06:01)
Numerical absorption correction based on gaussian integration over
a multifaceted crystal model.
Empirical absorption correction using spherical harmonics,
implemented in SCALE3 ABSPACK scaling algorithm.
;
_exptl_crystal_colour colourless
_exptl_crystal_density_diffrn 1.675
_exptl_crystal_density_meas ?
_exptl_crystal_density_method 'not measured'
_exptl_crystal_description prism
_exptl_crystal_F_000 3000.003
_exptl_crystal_size_max 0.267
_exptl_crystal_size_mid 0.221
_exptl_crystal_size_min 0.089
_refine_diff_density_max 0.43
_refine_diff_density_min -0.69
_refine_ls_extinction_method None
_refine_ls_goodness_of_fit_ref 1.0497
_refine_ls_hydrogen_treatment constr
_refine_ls_matrix_type full
_refine_ls_number_parameters 495
_refine_ls_number_reflns 6312
_refine_ls_number_restraints 1754
_refine_ls_R_factor_all 0.0351
_refine_ls_R_factor_gt 0.0282
_refine_ls_shift/su_max 0.0020981
_refine_ls_shift/su_mean 0.0001078
_refine_ls_structure_factor_coef Fsqd
_refine_ls_weighting_details
;
 Method= Modified Sheldrick 
 w=1/[\s^2^(F^2^) + ( 0.03P)^2^ + 6.61P] 
 ,where P=(max(Fo^2^,0) + 2Fc^2^)/3 
;
_refine_ls_weighting_scheme calc
_refine_ls_wR_factor_all 0.0718
_refine_ls_wR_factor_gt 0.0673
_refine_ls_wR_factor_ref 0.0718
_reflns_limit_h_max 35
_reflns_limit_h_min -35
_reflns_limit_k_max 19
_reflns_limit_k_min 0
_reflns_limit_l_max 17
_reflns_limit_l_min 0
_reflns_number_gt 5325
_reflns_number_total 6312
_reflns_threshold_expression I>2.0\s(I)
_oxford_diffrn_Wilson_B_factor 0.00
_oxford_diffrn_Wilson_scale 0.00
_oxford_refine_ls_r_factor_ref 0.0351
_oxford_refine_ls_scale 1.117
_oxford_reflns_number_all 6312
_oxford_reflns_threshold_expression_ref I>-3.0\s(I)
_oxford_structure_analysis_title 072jah15
_cod_data_source_file ja5b13446_si_001.cif
_cod_data_source_block 3b
_cod_depositor_comments
;
The following automatic conversions were performed:

'_chemical_melting_point' value 'not measured' was changed to '?' -
the value is undefined or not given.

'_exptl_crystal_density_meas' value 'not measured' was changed to '?'
- the value is perceived as not measured.

Automatic conversion script
Id: cif_fix_values 4268 2015-11-12 08:31:59Z antanas 

 Adding full bibliography for 4125033--4125042.cif.
;
_cod_original_sg_symbol_H-M 'C 1 2/c 1 '
_cod_database_code 4125036

loop_
_symmetry_equiv_pos_as_xyz
x,y,z
-x,-y,-z
x+1/2,y+1/2,z
-x+1/2,-y+1/2,-z
-x,y,-z+1/2
x,-y,z+1/2
-x+1/2,y+1/2,-z+1/2
x+1/2,-y+1/2,z+1/2

loop_
_atom_site_label
_atom_site_type_symbol
_atom_site_fract_x
_atom_site_fract_y
_atom_site_fract_z
_atom_site_U_iso_or_equiv
_atom_site_occupancy
_atom_site_adp_type
_atom_site_refinement_flags_posn
_atom_site_refinement_flags_adp
_atom_site_refinement_flags_occupancy
_atom_site_disorder_assembly
_atom_site_disorder_group
Mn1 Mn 0.315036(14) 0.25304(2) 0.25562(3) 0.0478 1.0000 Uani . . . . .
Ag2 Ag 0.5000 0.29080(3) 0.2500 0.0856 1.0000 Uani S T . . .
Ag3 Ag 0.318695(11) 0.027557(16) -0.02697(2) 0.0854 1.0000 Uani . . . . .
Ag4 Ag 0.206534(10) -0.033292(16) -0.040705(19) 0.0817 1.0000 Uani . . . . .
C5 C 0.42997(11) 0.2892(2) 0.2684(3) 0.0795 1.0000 Uani . . . . .
N6 N 0.39133(9) 0.28261(19) 0.2751(2) 0.0796 1.0000 Uani . . . . .
C7 C 0.31968(13) 0.1275(2) 0.0664(3) 0.0799 1.0000 Uani . . . . .
N8 N 0.31955(11) 0.17950(19) 0.1226(2) 0.0845 1.0000 Uani . . . . .
C9 C 0.32200(14) -0.0761(2) -0.1136(2) 0.0797 1.0000 Uani . . . . .
N10 N 0.32212(12) -0.13477(17) -0.1603(2) 0.0854 1.0000 Uani . . . . .
C11 C 0.20696(13) 0.0704(2) -0.1282(3) 0.0814 1.0000 Uani . . . . .
N12 N 0.20507(11) 0.13092(18) -0.1728(2) 0.0852 1.0000 Uani . . . . .
C13 C 0.20138(11) -0.1291(2) 0.0549(2) 0.0690 1.0000 Uani . . . . .
N14 N 0.19758(9) -0.17831(17) 0.11284(18) 0.0685 1.0000 Uani . . . . .
N15 N 0.5000 0.2390(3) 0.7500 0.0938 1.0000 Uani S T . . .
P16 P 0.53542(2) 0.24296(5) 0.84721(5) 0.0569 1.0000 Uani . . . . .
C20 C 0.5896(2) 0.1872(4) 0.8372(4) 0.0551 0.595(3) Uani D U P 2 1
C21 C 0.59052(16) 0.1187(4) 0.7753(4) 0.0782 0.595(3) Uani D U P 2 1
C22 C 0.6332(2) 0.0776(3) 0.7707(4) 0.0902 0.595(3) Uani D U P 2 1
C23 C 0.67503(16) 0.1062(4) 0.8267(4) 0.0853 0.595(3) Uani D U P 2 1
C24 C 0.6741(2) 0.1744(4) 0.8888(4) 0.0801 0.595(3) Uani D U P 2 1
C25 C 0.6313(3) 0.2148(3) 0.8944(4) 0.0645 0.595(3) Uani D U P 2 1
C30 C 0.5506(3) 0.3478(5) 0.8813(9) 0.0710 0.389(3) Uani D U P 3 1
C31 C 0.5677(3) 0.3935(7) 0.8095(7) 0.0841 0.389(3) Uani D U P 3 1
C32 C 0.5789(3) 0.4789(7) 0.8236(7) 0.1035 0.389(3) Uani D U P 3 1
C33 C 0.5725(3) 0.5187(5) 0.9090(8) 0.1109 0.389(3) Uani D U P 3 1
C34 C 0.5558(3) 0.4728(6) 0.9812(6) 0.1048 0.389(3) Uani D U P 3 1
C35 C 0.5445(3) 0.3875(6) 0.9670(7) 0.0882 0.389(3) Uani D U P 3 1
C40 C 0.5115(3) 0.1900(4) 0.9483(4) 0.0666 0.483(3) Uani D U P 4 1
C41 C 0.54273(18) 0.1463(4) 1.0182(5) 0.0797 0.483(3) Uani D U P 4 1
C42 C 0.5259(2) 0.1068(4) 1.0948(5) 0.1018 0.483(3) Uani D U P 4 1
C43 C 0.4778(2) 0.1113(4) 1.1016(4) 0.1063 0.483(3) Uani D U P 4 1
C44 C 0.44684(19) 0.1574(4) 1.0336(5) 0.1027 0.483(3) Uani D U P 4 1
C45 C 0.4636(2) 0.1964(4) 0.9566(5) 0.0882 0.483(3) Uani D U P 4 1
C220 C 0.5887(3) 0.1849(7) 0.8370(7) 0.0647 0.405(3) Uani D U P 2 2
C221 C 0.5807(2) 0.1088(7) 0.7871(7) 0.0817 0.405(3) Uani D U P 2 2
C222 C 0.6189(3) 0.0591(5) 0.7714(5) 0.0912 0.405(3) Uani D U P 2 2
C223 C 0.6650(3) 0.0857(5) 0.8053(5) 0.0869 0.405(3) Uani D U P 2 2
C224 C 0.6730(3) 0.1612(6) 0.8564(5) 0.0822 0.405(3) Uani D U P 2 2
C225 C 0.6348(4) 0.2109(5) 0.8720(6) 0.0726 0.405(3) Uani D U P 2 2
C230 C 0.55191(17) 0.3527(3) 0.8818(5) 0.0628 0.611(3) Uani D U P 3 2
C231 C 0.5580(2) 0.4130(4) 0.8128(4) 0.0843 0.611(3) Uani D U P 3 2
C232 C 0.5723(2) 0.4948(4) 0.8414(4) 0.1071 0.611(3) Uani D U P 3 2
C233 C 0.5804(2) 0.5161(3) 0.9391(5) 0.1175 0.611(3) Uani D U P 3 2
C234 C 0.5748(2) 0.4555(4) 1.0082(4) 0.1080 0.611(3) Uani D U P 3 2
C235 C 0.56076(18) 0.3737(3) 0.9796(4) 0.0824 0.611(3) Uani D U P 3 2
C240 C 0.5087(3) 0.1992(4) 0.9402(4) 0.0702 0.517(3) Uani D U P 4 2
C241 C 0.52798(19) 0.1320(4) 0.9979(5) 0.0892 0.517(3) Uani D U P 4 2
C242 C 0.5029(2) 0.0970(4) 1.0657(4) 0.1086 0.517(3) Uani D U P 4 2
C243 C 0.4582(2) 0.1285(4) 1.0744(4) 0.1051 0.517(3) Uani D U P 4 2
C244 C 0.43947(19) 0.1972(4) 1.0184(5) 0.1016 0.517(3) Uani D U P 4 2
C245 C 0.4645(2) 0.2321(4) 0.9505(4) 0.0853 0.517(3) Uani D U P 4 2
O501 O 0.2363(3) 0.2021(5) 0.2365(7) 0.0768 0.289(2) Uani D U P . 1
C502 C 0.2021(5) 0.2140(7) 0.1484(8) 0.1038 0.289(2) Uani D U P . 1
C503 C 0.1700(5) 0.1389(10) 0.1225(11) 0.1189 0.289(2) Uani D U P . 1
O511 O 0.2326(3) 0.2340(5) 0.1843(7) 0.0768 0.285(2) Uani D U P . 2
C512 C 0.2116(5) 0.1568(8) 0.1405(10) 0.1038 0.285(2) Uani D U P . 2
C513 C 0.1700(5) 0.1258(9) 0.1844(12) 0.1189 0.285(2) Uani D U P . 2
O521 O 0.2348(2) 0.2293(4) 0.2280(5) 0.0768 0.426(2) Uani D U P . 3
C522 C 0.2061(3) 0.1557(4) 0.2004(7) 0.1038 0.426(2) Uani D U P . 3
C523 C 0.1591(3) 0.1758(7) 0.1380(8) 0.1189 0.426(2) Uani D U P . 3
H211 H 0.5619 0.0997 0.7357 0.0935 0.5857 Uiso DR . . 2 1
H221 H 0.6338 0.0298 0.7291 0.1072 0.5857 Uiso DR . . 2 1
H231 H 0.7045 0.0789 0.8225 0.1018 0.5857 Uiso DR . . 2 1
H241 H 0.7027 0.1937 0.9280 0.0961 0.5857 Uiso DR . . 2 1
H251 H 0.6305 0.2615 0.9376 0.0775 0.5857 Uiso DR . . 2 1
H311 H 0.5713 0.3666 0.7500 0.1004 0.4096 Uiso DR . . 3 1
H321 H 0.5909 0.5103 0.7745 0.1239 0.4096 Uiso DR . . 3 1
H331 H 0.5796 0.5776 0.9183 0.1327 0.4096 Uiso DR . . 3 1
H341 H 0.5525 0.4996 1.0409 0.1260 0.4096 Uiso DR . . 3 1
H351 H 0.5328 0.3559 1.0163 0.1058 0.4096 Uiso DR . . 3 1
H411 H 0.5757 0.1435 1.0137 0.0953 0.4802 Uiso DR . . 4 1
H421 H 0.5473 0.0767 1.1427 0.1216 0.4802 Uiso DR . . 4 1
H431 H 0.4661 0.0827 1.1530 0.1265 0.4802 Uiso DR . . 4 1
H441 H 0.4141 0.1624 1.0397 0.1223 0.4802 Uiso DR . . 4 1
H451 H 0.4423 0.2275 0.9094 0.1054 0.4802 Uiso DR . . 4 1
H2211 H 0.5490 0.0906 0.7634 0.0977 0.4143 Uiso DR . . 2 2
H2221 H 0.6134 0.0067 0.7372 0.1091 0.4143 Uiso DR . . 2 2
H2231 H 0.6913 0.0522 0.7933 0.1033 0.4143 Uiso DR . . 2 2
H2241 H 0.7047 0.1788 0.8812 0.0982 0.4143 Uiso DR . . 2 2
H2251 H 0.6403 0.2629 0.9070 0.0868 0.4143 Uiso DR . . 2 2
H2311 H 0.5522 0.3988 0.7456 0.1006 0.5904 Uiso DR . . 3 2
H2321 H 0.5764 0.5366 0.7941 0.1269 0.5904 Uiso DR . . 3 2
H2331 H 0.5899 0.5723 0.9589 0.1398 0.5904 Uiso DR . . 3 2
H2341 H 0.5809 0.4697 1.0755 0.1284 0.5904 Uiso DR . . 3 2
H2351 H 0.5574 0.3315 1.0270 0.0982 0.5904 Uiso DR . . 3 2
H2411 H 0.5584 0.1098 0.9911 0.1072 0.5198 Uiso DR . . 4 2
H2421 H 0.5164 0.0516 1.1063 0.1303 0.5198 Uiso DR . . 4 2
H2431 H 0.4404 0.1029 1.1189 0.1262 0.5198 Uiso DR . . 4 2
H2441 H 0.4094 0.2204 1.0264 0.1221 0.5198 Uiso DR . . 4 2
H2451 H 0.4513 0.2784 0.9111 0.1027 0.5198 Uiso DR . . 4 2
H5021 H 0.2190 0.2246 0.0962 0.1242 0.289(2) Uiso DR . P . 1
H5022 H 0.1827 0.2620 0.1570 0.1242 0.289(2) Uiso DR . P . 1
H5031 H 0.1484 0.1506 0.0642 0.1416 0.289(2) Uiso DR . P . 1
H5032 H 0.1888 0.0905 0.1130 0.1416 0.289(2) Uiso DR . P . 1
H5033 H 0.1526 0.1279 0.1738 0.1416 0.289(2) Uiso DR . P . 1
H5121 H 0.2352 0.1135 0.1513 0.1242 0.285(2) Uiso DR . P . 2
H5122 H 0.2020 0.1652 0.0724 0.1242 0.285(2) Uiso DR . P . 2
H5131 H 0.1581 0.0742 0.1537 0.1416 0.285(2) Uiso DR . P . 2
H5132 H 0.1791 0.1165 0.2524 0.1416 0.285(2) Uiso DR . P . 2
H5133 H 0.1459 0.1683 0.1735 0.1416 0.285(2) Uiso DR . P . 2
H5221 H 0.2234 0.1176 0.1663 0.1242 0.426(2) Uiso DR . P . 3
H5222 H 0.1995 0.1289 0.2579 0.1242 0.426(2) Uiso DR . P . 3
H5231 H 0.1416 0.1246 0.1223 0.1416 0.426(2) Uiso DR . P . 3
H5232 H 0.1651 0.2021 0.0797 0.1416 0.426(2) Uiso DR . P . 3
H5233 H 0.1412 0.2134 0.1713 0.1416 0.426(2) Uiso DR . P . 3
H5011 H 0.2265 0.1721 0.2890 0.0917 0.289(2) Uiso DR . P . 1
H5111 H 0.2119 0.2817 0.1841 0.0917 0.285(2) Uiso DR . P . 2
H5211 H 0.2167 0.2788 0.2369 0.0917 0.426(2) Uiso DR . P . 3

loop_
_atom_site_aniso_label
_atom_site_aniso_U_11
_atom_site_aniso_U_22
_atom_site_aniso_U_33
_atom_site_aniso_U_23
_atom_site_aniso_U_13
_atom_site_aniso_U_12
Mn1 0.0545(2) 0.03830(18) 0.0532(2) -0.00047(15) 0.01627(17) 0.00044(16)
Ag2 0.05129(15) 0.1034(3) 0.1062(3) 0.0000 0.02485(16) 0.0000
Ag3 0.10507(18) 0.06917(14) 0.08977(17) -0.03254(12) 0.03881(15) -0.01176(13)
Ag4 0.08870(16) 0.07170(14) 0.08312(15) 0.03249(12) 0.01007(12) -0.00352(12)
C5 0.0614(17) 0.089(2) 0.091(2) -0.0025(18) 0.0227(16) -0.0027(16)
N6 0.0534(13) 0.0897(19) 0.0987(19) -0.0032(16) 0.0213(13) -0.0031(13)
C7 0.089(2) 0.076(2) 0.079(2) -0.0265(17) 0.0280(17) -0.0065(17)
N8 0.1006(19) 0.0751(17) 0.0826(18) -0.0264(15) 0.0290(15) -0.0043(15)
C9 0.110(2) 0.0575(17) 0.078(2) -0.0166(15) 0.0367(18) -0.0090(17)
N10 0.124(2) 0.0546(15) 0.0845(18) -0.0119(13) 0.0366(17) -0.0039(15)
C11 0.094(2) 0.0671(19) 0.080(2) 0.0244(17) 0.0080(17) 0.0040(17)
N12 0.108(2) 0.0617(16) 0.0836(18) 0.0182(14) 0.0090(16) 0.0038(15)
C13 0.0658(16) 0.0686(18) 0.0718(18) 0.0227(15) 0.0088(14) -0.0030(14)
N14 0.0677(14) 0.0687(15) 0.0696(15) 0.0161(12) 0.0127(11) -0.0049(12)
N15 0.067(2) 0.121(3) 0.081(2) 0.0000 -0.0221(19) 0.0000
P16 0.0408(3) 0.0698(4) 0.0583(4) -0.0002(3) 0.0033(3) -0.0008(3)
C20 0.051(3) 0.062(3) 0.051(3) 0.006(3) 0.006(3) 0.005(3)
C21 0.063(3) 0.090(4) 0.084(3) -0.020(3) 0.020(3) -0.003(3)
C22 0.073(3) 0.091(4) 0.111(4) -0.024(3) 0.029(3) 0.005(3)
C23 0.064(3) 0.094(4) 0.099(4) -0.006(3) 0.020(3) 0.014(3)
C24 0.055(2) 0.098(4) 0.088(3) -0.008(3) 0.013(3) 0.013(3)
C25 0.046(2) 0.080(3) 0.068(3) -0.002(2) 0.009(2) 0.008(2)
C30 0.058(4) 0.066(5) 0.088(5) 0.007(4) 0.010(4) 0.011(4)
C31 0.083(4) 0.065(4) 0.106(4) 0.008(4) 0.020(4) 0.010(4)
C32 0.110(4) 0.075(4) 0.124(5) 0.008(4) 0.015(4) 0.008(4)
C33 0.123(4) 0.078(4) 0.125(5) -0.003(4) 0.001(5) 0.005(4)
C34 0.119(4) 0.078(4) 0.111(4) -0.009(4) 0.001(4) 0.017(4)
C35 0.091(4) 0.074(4) 0.099(4) -0.001(4) 0.010(4) 0.015(4)
C40 0.060(3) 0.073(4) 0.071(4) -0.005(3) 0.024(3) -0.012(3)
C41 0.084(3) 0.077(4) 0.081(4) 0.011(3) 0.024(3) -0.008(3)
C42 0.110(4) 0.102(4) 0.098(4) 0.015(3) 0.031(4) -0.016(4)
C43 0.107(4) 0.117(4) 0.104(4) 0.011(4) 0.042(4) -0.020(4)
C44 0.093(3) 0.119(5) 0.108(4) 0.015(4) 0.050(3) -0.019(4)
C45 0.066(3) 0.105(4) 0.100(4) 0.007(4) 0.034(3) -0.019(3)
C220 0.050(4) 0.075(5) 0.071(5) 0.004(4) 0.018(4) 0.002(4)
C221 0.063(3) 0.092(4) 0.096(4) -0.013(4) 0.030(3) 0.000(3)
C222 0.072(4) 0.097(4) 0.111(4) -0.013(4) 0.033(4) 0.001(4)
C223 0.067(4) 0.096(4) 0.101(5) -0.009(4) 0.023(4) 0.017(4)
C224 0.052(3) 0.103(5) 0.094(5) -0.012(4) 0.020(3) 0.014(3)
C225 0.047(3) 0.089(4) 0.084(4) -0.002(4) 0.019(4) 0.001(3)
C230 0.047(3) 0.061(3) 0.078(3) 0.000(3) 0.004(3) -0.001(3)
C231 0.088(3) 0.059(3) 0.104(3) 0.011(3) 0.012(3) 0.000(3)
C232 0.115(4) 0.066(3) 0.139(4) 0.008(3) 0.017(4) -0.009(3)
C233 0.118(4) 0.078(3) 0.147(4) -0.013(3) -0.005(4) -0.009(3)
C234 0.113(4) 0.083(4) 0.119(4) -0.021(3) -0.005(4) 0.003(3)
C235 0.086(3) 0.070(3) 0.087(3) -0.011(3) 0.004(3) 0.003(3)
C240 0.071(3) 0.071(4) 0.072(4) -0.011(3) 0.021(3) -0.015(3)
C241 0.097(3) 0.081(4) 0.098(4) 0.012(3) 0.040(3) -0.012(3)
C242 0.112(4) 0.106(4) 0.117(4) 0.023(4) 0.043(4) -0.013(4)
C243 0.101(4) 0.117(4) 0.106(4) 0.019(4) 0.044(4) -0.017(4)
C244 0.093(3) 0.111(4) 0.112(4) 0.008(4) 0.050(3) -0.014(3)
C245 0.073(3) 0.093(4) 0.097(4) 0.005(3) 0.036(3) -0.016(3)
O501 0.0763(7) 0.0763(7) 0.0763(7) -0.0053(7) 0.0084(7) -0.0053(7)
C502 0.1026(9) 0.1026(9) 0.1026(9) -0.0131(9) 0.0062(9) -0.0131(9)
C503 0.1178(10) 0.1178(10) 0.1178(10) -0.0111(10) 0.0105(10) -0.0111(10)
O511 0.0763(7) 0.0763(7) 0.0763(7) -0.0053(7) 0.0084(7) -0.0053(7)
C512 0.1026(9) 0.1026(9) 0.1026(9) -0.0131(9) 0.0062(9) -0.0131(9)
C513 0.1178(10) 0.1178(10) 0.1178(10) -0.0111(10) 0.0105(10) -0.0111(10)
O521 0.0763(7) 0.0763(7) 0.0763(7) -0.0053(7) 0.0084(7) -0.0053(7)
C522 0.1026(9) 0.1026(9) 0.1026(9) -0.0131(9) 0.0062(9) -0.0131(9)
C523 0.1178(10) 0.1178(10) 0.1178(10) -0.0111(10) 0.0105(10) -0.0111(10)

loop_
_atom_type_symbol
_atom_type_scat_dispersion_real
_atom_type_scat_dispersion_imag
_atom_type_scat_Cromer_Mann_a1
_atom_type_scat_Cromer_Mann_b1
_atom_type_scat_Cromer_Mann_a2
_atom_type_scat_Cromer_Mann_b2
_atom_type_scat_Cromer_Mann_a3
_atom_type_scat_Cromer_Mann_b3
_atom_type_scat_Cromer_Mann_a4
_atom_type_scat_Cromer_Mann_b4
_atom_type_scat_Cromer_Mann_c
_atom_type_scat_source
Mn -0.5299 2.8052 11.2819 5.3409 7.3573 0.3432 3.0193 17.8674 2.2441 83.7543 1.0896 'International Tables Vol C 4.2.6.8 and 6.1.1.4'
Ag 0.1306 4.2820 19.2808 0.6446 16.6885 7.4726 4.8045 24.6605 1.0463 99.8156 5.1790 'International Tables Vol C 4.2.6.8 and 6.1.1.4'
P 0.2955 0.4335 6.4345 1.9067 4.1791 27.1570 1.7800 0.5260 1.4908 68.1645 1.1149 'International Tables Vol C 4.2.6.8 and 6.1.1.4'
N 0.0311 0.0180 12.2126 0.0057 3.1322 9.8933 2.0125 28.9975 1.1663 0.5826 -11.5290 'International Tables Vol C 4.2.6.8 and 6.1.1.4'
C 0.0181 0.0091 2.3100 20.8439 1.0200 10.2075 1.5886 0.5687 0.8650 51.6512 0.2156 'International Tables Vol C 4.2.6.8 and 6.1.1.4'
H 0.0000 0.0000 0.4930 10.5109 0.3229 26.1257 0.1402 3.1424 0.0408 57.7998 0.0030 'International Tables Vol C 4.2.6.8 and 6.1.1.4'
O 0.0492 0.0322 3.0485 13.2771 2.2868 5.7011 1.5463 0.3239 0.8670 32.9089 0.2508 'International Tables Vol C 4.2.6.8 and 6.1.1.4'

loop_
_exptl_crystal_face_index_h
_exptl_crystal_face_index_k
_exptl_crystal_face_index_l
_exptl_crystal_face_perp_dist
_exptl_oxdiff_crystal_face_indexfrac_h
_exptl_oxdiff_crystal_face_indexfrac_k
_exptl_oxdiff_crystal_face_indexfrac_l
_exptl_oxdiff_crystal_face_x
_exptl_oxdiff_crystal_face_y
_exptl_oxdiff_crystal_face_z
0 -7 -7 0.1109 0.0168 -6.9990 -7.0012 0.0799 0.2369 1.0137
2 -7 7 0.1019 1.9901 -6.9991 7.0029 -0.2579 -1.0267 0.1028
-1 5 -8 0.1370 -0.9873 4.9992 -8.0028 0.2095 1.0046 0.1192
0 7 7 0.0969 -0.0168 6.9990 7.0012 -0.0799 -0.2369 -1.0137
18 0 0 0.0279 17.9971 -0.0034 0.0030 -0.9900 0.0106 -0.0520
-16 -3 -2 0.0631 -15.9921 -2.9965 -2.0029 0.8980 0.0018 0.4160
-18 0 0 0.0606 -17.9971 0.0034 -0.0030 0.9900 -0.0106 0.0520
-2 10 -1 0.0985 -2.0029 9.9987 -1.0016 0.1749 0.6542 -0.7312

loop_
_geom_angle_atom_site_label_1
_geom_angle_site_symmetry_1
_geom_angle_atom_site_label_2
_geom_angle_atom_site_label_3
_geom_angle_site_symmetry_3
_geom_angle
_geom_angle_publ_flag
N14 7_555 Mn1 N10 6_555 89.03(10) yes
N14 7_555 Mn1 N12 4_555 88.11(11) yes
N10 6_555 Mn1 N12 4_555 170.16(12) yes
N14 7_555 Mn1 N6 . 95.04(10) yes
N10 6_555 Mn1 N6 . 96.48(12) yes
N12 4_555 Mn1 N6 . 93.15(12) yes
N14 7_555 Mn1 N8 . 173.77(10) yes
N10 6_555 Mn1 N8 . 89.58(11) yes
N12 4_555 Mn1 N8 . 92.25(12) yes
N6 . Mn1 N8 . 91.16(11) yes
N14 7_555 Mn1 O501 . 88.7(3) yes
N10 6_555 Mn1 O501 . 76.8(2) yes
N12 4_555 Mn1 O501 . 93.7(2) yes
N6 . Mn1 O501 . 172.3(2) yes
N8 . Mn1 O501 . 85.1(3) yes
C5 5_655 Ag2 C5 . 178.6(2) yes
C7 . Ag3 C9 . 175.72(16) yes
C11 . Ag4 C13 . 173.64(14) yes
Ag2 . C5 N6 . 174.8(3) yes
Mn1 . N6 C5 . 166.3(3) yes
Ag3 . C7 N8 . 175.6(3) yes
Mn1 . N8 C7 . 165.1(3) yes
Ag3 . C9 N10 . 177.1(3) yes
Mn1 6_554 N10 C9 . 173.4(3) yes
Ag4 . C11 N12 . 174.9(3) yes
Mn1 4_555 N12 C11 . 167.5(3) yes
Ag4 . C13 N14 . 174.9(3) yes
Mn1 7_545 N14 C13 . 166.2(3) yes
P16 5_656 N15 P16 . 175.4(4) yes
N15 . P16 C20 . 110.6(2) yes
N15 . P16 C30 . 111.8(4) yes
C20 . P16 C30 . 107.8(4) yes
N15 . P16 C40 . 112.2(2) yes
C20 . P16 C40 . 105.5(3) yes
C30 . P16 C40 . 108.7(5) yes
N15 . P16 C30 . 111.8(4) yes
N15 . P16 C40 . 112.2(2) yes
C30 . P16 C40 . 108.7(5) yes
N15 . P16 C220 . 110.1(4) yes
C30 . P16 C220 . 109.1(5) yes
C40 . P16 C220 . 104.7(3) yes
N15 . P16 C20 . 110.6(2) yes
N15 . P16 C40 . 112.2(2) yes
C20 . P16 C40 . 105.5(3) yes
N15 . P16 C230 . 111.6(3) yes
C20 . P16 C230 . 107.2(3) yes
C40 . P16 C230 . 109.4(3) yes
N15 . P16 C40 . 112.2(2) yes
N15 . P16 C220 . 110.1(4) yes
C40 . P16 C220 . 104.7(3) yes
N15 . P16 C230 . 111.6(3) yes
C40 . P16 C230 . 109.4(3) yes
C220 . P16 C230 . 108.5(4) yes
N15 . P16 C20 . 110.6(2) yes
N15 . P16 C30 . 111.8(4) yes
C20 . P16 C30 . 107.8(4) yes
N15 . P16 C240 . 109.5(3) yes
C20 . P16 C240 . 110.4(3) yes
C30 . P16 C240 . 106.7(5) yes
N15 . P16 C30 . 111.8(4) yes
N15 . P16 C220 . 110.1(4) yes
C30 . P16 C220 . 109.1(5) yes
N15 . P16 C240 . 109.5(3) yes
C30 . P16 C240 . 106.7(5) yes
C220 . P16 C240 . 109.6(4) yes
N15 . P16 C20 . 110.6(2) yes
N15 . P16 C230 . 111.6(3) yes
C20 . P16 C230 . 107.2(3) yes
N15 . P16 C240 . 109.5(3) yes
C20 . P16 C240 . 110.4(3) yes
C230 . P16 C240 . 107.4(3) yes
N15 . P16 C220 . 110.1(4) yes
N15 . P16 C230 . 111.6(3) yes
C220 . P16 C230 . 108.5(4) yes
N15 . P16 C240 . 109.5(3) yes
C220 . P16 C240 . 109.6(4) yes
C230 . P16 C240 . 107.4(3) yes
P16 . C20 C21 . 122.3(4) yes
P16 . C20 C25 . 117.7(4) yes
C21 . C20 C25 . 119.997(4) yes
C20 . C21 C22 . 119.997(4) yes
C20 . C21 H211 . 120.2 no
C22 . C21 H211 . 119.8 no
C21 . C22 C23 . 119.997(4) yes
C21 . C22 H221 . 120.2 no
C23 . C22 H221 . 119.8 no
C22 . C23 C24 . 119.997(4) yes
C22 . C23 H231 . 120.2 no
C24 . C23 H231 . 119.8 no
C23 . C24 C25 . 119.997(4) yes
C23 . C24 H241 . 120.2 no
C25 . C24 H241 . 119.8 no
C24 . C25 C20 . 119.997(4) yes
C24 . C25 H251 . 120.2 no
C20 . C25 H251 . 119.8 no
P16 . C30 C31 . 113.1(7) yes
P16 . C30 C35 . 126.8(7) yes
C31 . C30 C35 . 119.997(4) yes
C30 . C31 C32 . 119.997(4) yes
C30 . C31 H311 . 120.1 no
C32 . C31 H311 . 119.9 no
C31 . C32 C33 . 119.997(4) yes
C31 . C32 H321 . 120.1 no
C33 . C32 H321 . 119.9 no
C32 . C33 C34 . 119.997(4) yes
C32 . C33 H331 . 120.1 no
C34 . C33 H331 . 119.9 no
C33 . C34 C35 . 119.997(4) yes
C33 . C34 H341 . 120.1 no
C35 . C34 H341 . 119.9 no
C34 . C35 C30 . 119.997(4) yes
C34 . C35 H351 . 120.1 no
C30 . C35 H351 . 119.9 no
P16 . C40 C41 . 118.8(4) yes
P16 . C40 C45 . 121.2(4) yes
C41 . C40 C45 . 119.989(4) yes
C40 . C41 C42 . 119.989(4) yes
C40 . C41 H411 . 120.0 no
C42 . C41 H411 . 120.0 no
C41 . C42 C43 . 119.989(4) yes
C41 . C42 H421 . 120.0 no
C43 . C42 H421 . 120.0 no
C42 . C43 C44 . 119.990(4) yes
C42 . C43 H431 . 120.0 no
C44 . C43 H431 . 120.0 no
C43 . C44 C45 . 119.989(4) yes
C43 . C44 H441 . 120.0 no
C45 . C44 H441 . 120.0 no
C40 . C45 C44 . 119.989(4) yes
C40 . C45 H451 . 120.0 no
C44 . C45 H451 . 120.0 no
P16 . C220 C221 . 114.2(7) yes
P16 . C220 C225 . 125.8(7) yes
C221 . C220 C225 . 119.998(4) yes
C220 . C221 C222 . 119.997(4) yes
C220 . C221 H2211 . 120.0 no
C222 . C221 H2211 . 120.0 no
C221 . C222 C223 . 119.997(4) yes
C221 . C222 H2221 . 120.0 no
C223 . C222 H2221 . 120.0 no
C222 . C223 C224 . 119.998(4) yes
C222 . C223 H2231 . 120.0 no
C224 . C223 H2231 . 120.0 no
C223 . C224 C225 . 119.997(4) yes
C223 . C224 H2241 . 120.0 no
C225 . C224 H2241 . 120.0 no
C224 . C225 C220 . 119.997(4) yes
C224 . C225 H2251 . 120.0 no
C220 . C225 H2251 . 120.0 no
P16 . C230 C231 . 121.2(4) yes
P16 . C230 C235 . 118.7(4) yes
C231 . C230 C235 . 119.998(4) yes
C230 . C231 C232 . 119.998(4) yes
C230 . C231 H2311 . 120.2 no
C232 . C231 H2311 . 119.8 no
C231 . C232 C233 . 119.998(4) yes
C231 . C232 H2321 . 120.2 no
C233 . C232 H2321 . 119.8 no
C232 . C233 C234 . 119.998(4) yes
C232 . C233 H2331 . 120.2 no
C234 . C233 H2331 . 119.8 no
C233 . C234 C235 . 119.998(4) yes
C233 . C234 H2341 . 120.2 no
C235 . C234 H2341 . 119.8 no
C234 . C235 C230 . 119.998(4) yes
C234 . C235 H2351 . 120.2 no
C230 . C235 H2351 . 119.8 no
P16 . C240 C241 . 123.6(4) yes
P16 . C240 C245 . 116.3(4) yes
C241 . C240 C245 . 119.990(4) yes
C240 . C241 C242 . 119.990(4) yes
C240 . C241 H2411 . 120.0 no
C242 . C241 H2411 . 120.0 no
C241 . C242 C243 . 119.990(4) yes
C241 . C242 H2421 . 120.0 no
C243 . C242 H2421 . 120.0 no
C242 . C243 C244 . 119.990(4) yes
C242 . C243 H2431 . 120.0 no
C244 . C243 H2431 . 120.0 no
C243 . C244 C245 . 119.990(4) yes
C243 . C244 H2441 . 120.0 no
C245 . C244 H2441 . 120.0 no
C240 . C245 C244 . 119.990(4) yes
C240 . C245 H2451 . 120.0 no
C244 . C245 H2451 . 120.0 no
Mn1 . O501 C502 . 123.1(8) yes
Mn1 . O501 H5011 . 118.5 no
C502 . O501 H5011 . 118.4 no
O501 . C502 C503 . 113.500(5) yes
O501 . C502 H5021 . 108.5 no
C503 . C502 H5021 . 108.5 no
O501 . C502 H5022 . 108.5 no
C503 . C502 H5022 . 108.3 no
H5021 . C502 H5022 . 109.5 no
C502 . C503 H5031 . 109.6 no
C502 . C503 H5032 . 109.3 no
H5031 . C503 H5032 . 109.5 no
C502 . C503 H5033 . 109.5 no
H5031 . C503 H5033 . 109.5 no
H5032 . C503 H5033 . 109.5 no
Mn1 . O511 C512 . 125.9(8) yes
Mn1 . O511 H5111 . 117.4 no
C512 . O511 H5111 . 116.7 no
O511 . C512 C513 . 113.500(5) yes
O511 . C512 H5121 . 107.6 no
C513 . C512 H5121 . 106.6 no
O511 . C512 H5122 . 109.6 no
C513 . C512 H5122 . 109.9 no
H5121 . C512 H5122 . 109.5 no
C512 . C513 H5131 . 109.8 no
C512 . C513 H5132 . 110.9 no
H5131 . C513 H5132 . 109.5 no
C512 . C513 H5133 . 107.6 no
H5131 . C513 H5133 . 109.5 no
H5132 . C513 H5133 . 109.5 no
Mn1 . O521 C522 . 133.5(5) yes
Mn1 . O521 H5211 . 113.0 no
C522 . O521 H5211 . 113.5 no
O521 . C522 C523 . 113.500(6) yes
O521 . C522 H5221 . 108.8 no
C523 . C522 H5221 . 109.1 no
O521 . C522 H5222 . 108.4 no
C523 . C522 H5222 . 107.5 no
H5221 . C522 H5222 . 109.5 no
C522 . C523 H5231 . 109.7 no
C522 . C523 H5232 . 108.5 no
H5231 . C523 H5232 . 109.5 no
C522 . C523 H5233 . 110.1 no
H5231 . C523 H5233 . 109.5 no
H5232 . C523 H5233 . 109.5 no

loop_
_geom_bond_atom_site_label_1
_geom_bond_atom_site_label_2
_geom_bond_site_symmetry_2
_geom_bond_distance
_geom_bond_publ_flag
Mn1 N14 7_555 2.204(2) yes
Mn1 N10 6_555 2.184(3) yes
Mn1 N12 4_555 2.179(3) yes
Mn1 N6 . 2.186(2) yes
Mn1 N8 . 2.204(3) yes
Mn1 O501 . 2.345(9) yes
Ag2 C5 5_655 2.045(3) yes
Ag2 C5 . 2.045(3) yes
Ag3 C7 . 2.034(3) yes
Ag3 C9 . 2.035(3) yes
Ag4 C11 . 2.033(3) yes
Ag4 C13 . 2.029(3) yes
C5 N6 . 1.121(4) yes
C7 N8 . 1.130(4) yes
C9 N10 . 1.128(4) yes
C11 N12 . 1.130(4) yes
C13 N14 . 1.134(3) yes
N15 P16 5_656 1.5461(7) yes
N15 P16 . 1.5461(7) yes
P16 C20 . 1.794(5) yes
P16 C30 . 1.745(8) yes
P16 C40 . 1.858(5) yes
P16 C30 . 1.745(8) yes
P16 C40 . 1.858(5) yes
P16 C220 . 1.791(7) yes
P16 C20 . 1.794(5) yes
P16 C40 . 1.858(5) yes
P16 C230 . 1.828(5) yes
P16 C40 . 1.858(5) yes
P16 C220 . 1.791(7) yes
P16 C230 . 1.828(5) yes
P16 C20 . 1.794(5) yes
P16 C30 . 1.745(8) yes
P16 C240 . 1.745(5) yes
P16 C30 . 1.745(8) yes
P16 C220 . 1.791(7) yes
P16 C240 . 1.745(5) yes
P16 C20 . 1.794(5) yes
P16 C230 . 1.828(5) yes
P16 C240 . 1.745(5) yes
P16 C220 . 1.791(7) yes
P16 C230 . 1.828(5) yes
P16 C240 . 1.745(5) yes
C20 C21 . 1.379(3) yes
C20 C25 . 1.381(3) yes
C21 C22 . 1.382(3) yes
C21 H211 . 0.950 no
C22 C23 . 1.381(3) yes
C22 H221 . 0.950 no
C23 C24 . 1.379(3) yes
C23 H231 . 0.950 no
C24 C25 . 1.382(3) yes
C24 H241 . 0.950 no
C25 H251 . 0.950 no
C30 C31 . 1.382(3) yes
C30 C35 . 1.382(3) yes
C31 C32 . 1.383(3) yes
C31 H311 . 0.950 no
C32 C33 . 1.381(3) yes
C32 H321 . 0.950 no
C33 C34 . 1.383(3) yes
C33 H331 . 0.950 no
C34 C35 . 1.382(3) yes
C34 H341 . 0.950 no
C35 H351 . 0.950 no
C40 C41 . 1.383(3) yes
C40 C45 . 1.386(3) yes
C41 C42 . 1.386(3) yes
C41 H411 . 0.950 no
C42 C43 . 1.386(3) yes
C42 H421 . 0.950 no
C43 C44 . 1.383(3) yes
C43 H431 . 0.950 no
C44 C45 . 1.386(3) yes
C44 H441 . 0.950 no
C45 H451 . 0.950 no
C220 C221 . 1.380(3) yes
C220 C225 . 1.380(3) yes
C221 C222 . 1.381(3) yes
C221 H2211 . 0.950 no
C222 C223 . 1.379(3) yes
C222 H2221 . 0.950 no
C223 C224 . 1.380(3) yes
C223 H2231 . 0.950 no
C224 C225 . 1.380(3) yes
C224 H2241 . 0.950 no
C225 H2251 . 0.950 no
C230 C231 . 1.379(3) yes
C230 C235 . 1.381(3) yes
C231 C232 . 1.384(3) yes
C231 H2311 . 0.950 no
C232 C233 . 1.380(3) yes
C232 H2321 . 0.950 no
C233 C234 . 1.379(3) yes
C233 H2331 . 0.950 no
C234 C235 . 1.383(3) yes
C234 H2341 . 0.950 no
C235 H2351 . 0.950 no
C240 C241 . 1.381(3) yes
C240 C245 . 1.387(3) yes
C241 C242 . 1.387(3) yes
C241 H2411 . 0.950 no
C242 C243 . 1.385(3) yes
C242 H2421 . 0.950 no
C243 C244 . 1.383(3) yes
C243 H2431 . 0.950 no
C244 C245 . 1.385(3) yes
C244 H2441 . 0.950 no
C245 H2451 . 0.950 no
O501 C502 . 1.443(5) yes
O501 H5011 . 0.950 no
C502 C503 . 1.495(5) yes
C502 H5021 . 0.950 no
C502 H5022 . 0.950 no
C503 H5031 . 0.950 no
C503 H5032 . 0.950 no
C503 H5033 . 0.950 no
O511 C512 . 1.439(5) yes
O511 H5111 . 0.950 no
C512 C513 . 1.496(5) yes
C512 H5121 . 0.950 no
C512 H5122 . 0.950 no
C513 H5131 . 0.950 no
C513 H5132 . 0.950 no
C513 H5133 . 0.950 no
O521 C522 . 1.428(5) yes
O521 H5211 . 0.950 no
C522 C523 . 1.497(5) yes
C522 H5221 . 0.950 no
C522 H5222 . 0.950 no
C523 H5231 . 0.950 no
C523 H5232 . 0.950 no
C523 H5233 . 0.950 no
